data_4113103
loop_
_publ_author_name
'Asha Rajapakshe'
'Nadine E. Gruhn'
'Dennis L. Lichtenberger'
'Rehan Basta'
'Atta M. Arif'
'Richard D. Ernst'

_publ_section_title
;
 Pentadienyls vs Cyclopentadienyls and Reversal of Metal-Ligand Bonding
 Affinity with Metal Oxidation State: Synthesis, Molecular Structures, and
 Electronic Structures of High-Valent Zirconium Pentadienyl Complexes
;
_journal_name_full 'Journal of the American Chemical Society'
_journal_page_first 14105
_journal_page_last 14116
_journal_paper_doi 10.1021/ja040123+
_journal_volume 126
_journal_year 2004
_chemical_formula_sum 'C13 H16 Cl2 Zr'
_chemical_formula_weight 334.38
_chemical_name_systematic
;
 ?
;
_space_group_IT_number 13
_symmetry_cell_setting monoclinic
_symmetry_space_group_name_Hall '-P 2yc'
_symmetry_space_group_name_H-M 'P 1 2/c 1'
_atom_sites_solution_hydrogens geom
_atom_sites_solution_primary direct
_atom_sites_solution_secondary difmap
_audit_creation_method SHELXL-97
_cell_angle_alpha 90.00
_cell_angle_beta 107.9458(12)
_cell_angle_gamma 90.00
_cell_formula_units_Z 8
_cell_length_a 17.5859(7)
_cell_length_b 6.64510(10)
_cell_length_c 24.7237(10)
_cell_measurement_reflns_used 2748
_cell_measurement_temperature 150(1)
_cell_measurement_theta_max 27.485
_cell_measurement_theta_min 1.018
_cell_volume 2748.65(16)
_computing_cell_refinement DENZO-SMN
_computing_data_collection 'Nonius COLLECT'
_computing_data_reduction DENZO-SMN
_computing_molecular_graphics 'WinGX, Ortep3'
_computing_structure_refinement 'SHELXL-97 (Sheldrick, 1997)'
_computing_structure_solution SIR97
_diffrn_ambient_temperature 150(1)
_diffrn_measured_fraction_theta_full 0.988
_diffrn_measured_fraction_theta_max 0.988
_diffrn_measurement_device_type 'Nonius KappaCCD Diffractometer'
_diffrn_measurement_method 'Phi plus Omega scan'
_diffrn_radiation_monochromator graphite
_diffrn_radiation_source 'fine-focus sealed tube'
_diffrn_radiation_type MoK\a
_diffrn_radiation_wavelength 0.71073
_diffrn_reflns_av_R_equivalents 0.0302
_diffrn_reflns_av_sigmaI/netI 0.0472
_diffrn_reflns_limit_h_max 22
_diffrn_reflns_limit_h_min -22
_diffrn_reflns_limit_k_max 6
_diffrn_reflns_limit_k_min -8
_diffrn_reflns_limit_l_max 31
_diffrn_reflns_limit_l_min -32
_diffrn_reflns_number 5066
_diffrn_reflns_theta_full 27.46
_diffrn_reflns_theta_max 27.46
_diffrn_reflns_theta_min 4.19
_exptl_absorpt_coefficient_mu 1.160
_exptl_absorpt_correction_T_max 0.9443
_exptl_absorpt_correction_T_min 0.7603
_exptl_absorpt_correction_type multi-scan
_exptl_absorpt_process_details 'DENZO-SMN (Otwinowski & Minor, 1997)'
_exptl_crystal_colour orange
_exptl_crystal_density_diffrn 1.616
_exptl_crystal_description plate
_exptl_crystal_F_000 1344
_exptl_crystal_size_max 0.25
_exptl_crystal_size_mid 0.25
_exptl_crystal_size_min 0.05
_refine_diff_density_max 0.460
_refine_diff_density_min -0.515
_refine_diff_density_rms 0.063
_refine_ls_extinction_method none
_refine_ls_goodness_of_fit_ref 1.082
_refine_ls_hydrogen_treatment mixed
_refine_ls_matrix_type full
_refine_ls_number_parameters 407
_refine_ls_number_reflns 3119
_refine_ls_number_restraints 0
_refine_ls_restrained_S_all 1.082
_refine_ls_R_factor_all 0.0579
_refine_ls_R_factor_gt 0.0376
_refine_ls_shift/su_max 0.000
_refine_ls_shift/su_mean 0.000
_refine_ls_structure_factor_coef Fsqd
_refine_ls_weighting_details 'calc w=1/[\s^2^(Fo^2^)+(0.0000P)^2^+5.5720P] where P=(Fo^2^+2Fc^2^)/3'
_refine_ls_weighting_scheme calc
_refine_ls_wR_factor_gt 0.0684
_refine_ls_wR_factor_ref 0.0750
_reflns_number_gt 2387
_reflns_number_total 3119
_reflns_threshold_expression >2sigma(I)
_cod_data_source_file ja0401232B_s1_2.cif
_cod_data_source_block rde082
_cod_original_sg_symbol_H-M 'P 1 21/c 1'
_cod_database_code 4113103

loop_
_symmetry_equiv_pos_as_xyz
'x, y, z'
'-x, y, -z+1/2'
'-x, -y, -z'
'x, -y, z-1/2'

loop_
_atom_site_label
_atom_site_type_symbol
_atom_site_fract_x
_atom_site_fract_y
_atom_site_fract_z
_atom_site_U_iso_or_equiv
_atom_site_adp_type
_atom_site_occupancy
_atom_site_symmetry_multiplicity
_atom_site_calc_flag
_atom_site_refinement_flags
Zr1 Zr 0.12639(3) 0.01319(6) 0.438541(19) 0.01634(11) Uani 1 1 d .
Zr2 Zr 0.27569(3) -0.47848(6) 0.244811(17) 0.02010(12) Uani 1 1 d .
Cl1 Cl 0.05659(7) -0.23978(16) 0.47885(5) 0.0272(3) Uani 1 1 d .
Cl1A Cl 0.29002(9) -0.7205(2) 0.17307(5) 0.0399(3) Uani 1 1 d .
Cl2 Cl 0.20002(7) -0.22868(17) 0.39911(5) 0.0259(3) Uani 1 1 d .
Cl2A Cl 0.26129(7) -0.72529(17) 0.31437(5) 0.0282(3) Uani 1 1 d .
C1 C 0.2467(3) 0.2678(7) 0.4704(2) 0.0231(10) Uani 1 1 d .
C1A C 0.3608(3) -0.2270(8) 0.3204(2) 0.0275(11) Uani 1 1 d .
C2 C 0.1849(3) 0.3303(7) 0.4901(2) 0.0257(11) Uani 1 1 d .
C2A C 0.3599(3) -0.1635(9) 0.2669(2) 0.0351(13) Uani 1 1 d .
C3 C 0.1598(3) 0.2085(8) 0.5273(2) 0.0296(12) Uani 1 1 d .
C3A C 0.3915(3) -0.2882(10) 0.2337(2) 0.0420(15) Uani 1 1 d .
C4 C 0.2028(3) 0.0239(8) 0.54513(19) 0.0277(11) Uani 1 1 d .
C4A C 0.4269(3) -0.4739(10) 0.2585(2) 0.0417(15) Uani 1 1 d .
C5 C 0.2674(3) -0.0204(8) 0.5288(2) 0.0255(11) Uani 1 1 d .
C5A C 0.4336(3) -0.5188(9) 0.3133(2) 0.0317(11) Uani 1 1 d .
C6 C 0.3121(3) 0.1390(7) 0.5084(2) 0.0277(11) Uani 1 1 d .
C6A C 0.4288(3) -0.3580(7) 0.3549(2) 0.0270(11) Uani 1 1 d .
C7 C 0.3671(3) 0.0517(8) 0.4762(2) 0.0350(13) Uani 1 1 d .
H7A H 0.4045 -0.0442 0.5007 0.052 Uiso 1 1 calc R
H7B H 0.3971 0.1612 0.4656 0.052 Uiso 1 1 calc R
H7C H 0.3346 -0.0172 0.4418 0.052 Uiso 1 1 calc R
C7A C 0.4133(4) -0.4428(10) 0.4078(2) 0.0340(13) Uani 1 1 d .
C8 C 0.3627(4) 0.2649(10) 0.5590(3) 0.0398(14) Uani 1 1 d .
C8A C 0.5068(3) -0.2354(10) 0.3736(3) 0.0394(14) Uani 1 1 d .
C9 C 0.0764(3) 0.2860(8) 0.3670(2) 0.0297(12) Uani 1 1 d .
C9A C 0.1793(3) -0.1955(8) 0.2367(2) 0.0331(12) Uani 1 1 d .
C10 C 0.0700(3) 0.1078(9) 0.3355(2) 0.0320(12) Uani 1 1 d .
C10A C 0.1435(3) -0.3639(8) 0.2511(2) 0.0319(12) Uani 1 1 d .
C11 C 0.0130(3) -0.0135(9) 0.3474(2) 0.0315(12) Uani 1 1 d .
C11A C 0.1266(3) -0.4992(8) 0.2052(2) 0.0319(12) Uani 1 1 d .
C12 C -0.0170(3) 0.0882(8) 0.3864(2) 0.0299(12) Uani 1 1 d .
C12A C 0.1529(3) -0.4128(8) 0.1623(2) 0.0318(12) Uani 1 1 d .
C13 C 0.0219(3) 0.2717(7) 0.3989(2) 0.0259(10) Uani 1 1 d .
C13A C 0.1859(3) -0.2256(8) 0.1817(2) 0.0335(12) Uani 1 1 d .
H1 H 0.253(3) 0.338(9) 0.442(2) 0.046(17) Uiso 1 1 d .
H1A H 0.338(3) -0.141(9) 0.337(2) 0.049(18) Uiso 1 1 d .
H2 H 0.148(3) 0.461(8) 0.468(2) 0.036(16) Uiso 1 1 d .
H2A H 0.346(4) -0.057(9) 0.248(2) 0.049(19) Uiso 1 1 d .
H3 H 0.118(3) 0.252(8) 0.537(2) 0.041(16) Uiso 1 1 d .
H3A H 0.394(4) -0.261(10) 0.196(3) 0.07(2) Uiso 1 1 d .
H4 H 0.183(3) -0.066(7) 0.562(2) 0.025(14) Uiso 1 1 d .
H4A H 0.439(3) -0.564(8) 0.239(2) 0.034(16) Uiso 1 1 d .
H5 H 0.291(3) -0.124(8) 0.532(2) 0.024(14) Uiso 1 1 d .
H5A H 0.452(4) -0.646(10) 0.333(3) 0.055(19) Uiso 1 1 d .
H7D H 0.365(3) -0.524(8) 0.401(2) 0.034(14) Uiso 1 1 d .
H7E H 0.451(3) -0.545(8) 0.428(2) 0.029(14) Uiso 1 1 d .
H7F H 0.409(4) -0.337(10) 0.435(3) 0.07(2) Uiso 1 1 d .
H8A H 0.330(4) 0.325(11) 0.579(3) 0.08(2) Uiso 1 1 d .
H8B H 0.390(3) 0.378(9) 0.544(2) 0.046(17) Uiso 1 1 d .
H8C H 0.402(5) 0.185(10) 0.581(3) 0.06(2) Uiso 1 1 d .
H8D H 0.497(4) -0.103(11) 0.404(3) 0.07(2) Uiso 1 1 d .
H8E H 0.520(4) -0.169(11) 0.342(3) 0.08(2) Uiso 1 1 d .
H8F H 0.551(4) -0.322(10) 0.397(3) 0.06(2) Uiso 1 1 d .
H9 H 0.101(4) 0.387(9) 0.363(3) 0.050(19) Uiso 1 1 d .
H9A H 0.207(3) -0.071(9) 0.258(2) 0.050(17) Uiso 1 1 d .
H10 H 0.104(3) 0.071(8) 0.312(2) 0.034(15) Uiso 1 1 d .
H10A H 0.135(3) -0.401(9) 0.285(3) 0.043(17) Uiso 1 1 d .
H11 H -0.003(4) -0.118(9) 0.336(3) 0.049(19) Uiso 1 1 d .
H11A H 0.107(3) -0.600(8) 0.206(2) 0.023(14) Uiso 1 1 d .
H12 H -0.050(3) 0.008(8) 0.403(2) 0.037(15) Uiso 1 1 d .
H12A H 0.152(3) -0.491(8) 0.127(2) 0.035(14) Uiso 1 1 d .
H13 H 0.011(3) 0.365(7) 0.421(2) 0.023(13) Uiso 1 1 d .
H13A H 0.211(3) -0.142(9) 0.165(2) 0.042(17) Uiso 1 1 d .

loop_
_atom_site_aniso_label
_atom_site_aniso_U_11
_atom_site_aniso_U_22
_atom_site_aniso_U_33
_atom_site_aniso_U_23
_atom_site_aniso_U_13
_atom_site_aniso_U_12
Zr1 0.0178(2) 0.0152(2) 0.0156(2) -0.00084(19) 0.00460(17) 0.00014(18)
Zr2 0.0249(2) 0.0184(2) 0.0155(2) -0.00057(18) 0.00400(18) 0.00138(19)
Cl1 0.0301(6) 0.0201(5) 0.0376(6) 0.0025(5) 0.0196(5) -0.0001(5)
Cl1A 0.0619(9) 0.0326(7) 0.0254(6) -0.0079(5) 0.0137(6) 0.0074(7)
Cl2 0.0276(6) 0.0254(6) 0.0268(6) -0.0068(5) 0.0116(5) 0.0019(5)
Cl2A 0.0372(7) 0.0235(6) 0.0233(6) 0.0029(5) 0.0083(5) -0.0022(5)
C1 0.024(2) 0.023(2) 0.021(2) 0.000(2) 0.0040(19) -0.002(2)
C1A 0.024(3) 0.026(3) 0.029(3) -0.003(2) 0.004(2) 0.001(2)
C2 0.024(3) 0.023(2) 0.026(3) -0.009(2) 0.001(2) 0.001(2)
C2A 0.030(3) 0.033(3) 0.035(3) 0.007(3) -0.001(2) -0.012(2)
C3 0.024(3) 0.042(3) 0.023(2) -0.007(2) 0.007(2) 0.003(2)
C3A 0.035(3) 0.070(4) 0.021(3) 0.007(3) 0.009(2) -0.016(3)
C4 0.030(3) 0.035(3) 0.015(2) 0.004(2) 0.003(2) 0.000(2)
C4A 0.031(3) 0.065(4) 0.034(3) -0.012(3) 0.016(3) 0.004(3)
C5 0.025(3) 0.025(3) 0.021(2) 0.006(2) -0.001(2) 0.007(2)
C5A 0.022(3) 0.039(3) 0.032(3) -0.003(3) 0.005(2) 0.008(2)
C6 0.027(3) 0.030(3) 0.022(3) 0.000(2) 0.002(2) 0.001(2)
C6A 0.023(3) 0.031(3) 0.026(3) 0.004(2) 0.007(2) 0.000(2)
C7 0.022(3) 0.048(3) 0.033(3) -0.003(3) 0.007(2) 0.002(2)
C7A 0.032(3) 0.045(3) 0.022(3) 0.002(3) 0.003(2) -0.003(3)
C8 0.025(3) 0.044(4) 0.039(3) -0.013(3) -0.006(3) 0.000(3)
C8A 0.027(3) 0.053(4) 0.032(3) 0.010(3) 0.000(2) -0.011(3)
C9 0.026(3) 0.036(3) 0.023(3) 0.009(2) 0.002(2) -0.002(2)
C9A 0.030(3) 0.028(3) 0.034(3) -0.004(2) -0.001(2) 0.006(2)
C10 0.024(3) 0.049(3) 0.020(3) 0.005(2) 0.003(2) 0.007(3)
C10A 0.027(3) 0.040(3) 0.025(3) 0.001(2) 0.002(2) 0.007(2)
C11 0.031(3) 0.029(3) 0.026(3) -0.007(2) -0.004(2) -0.005(2)
C11A 0.028(3) 0.024(3) 0.036(3) 0.003(2) -0.003(2) -0.008(2)
C12 0.018(3) 0.034(3) 0.033(3) 0.005(2) 0.001(2) 0.001(2)
C12A 0.031(3) 0.041(3) 0.015(2) 0.002(2) -0.004(2) 0.002(2)
C13 0.024(3) 0.025(2) 0.024(2) 0.000(2) 0.000(2) 0.009(2)
C13A 0.036(3) 0.031(3) 0.027(3) 0.009(2) 0.000(2) 0.000(2)

loop_
_atom_type_symbol
_atom_type_description
_atom_type_scat_dispersion_real
_atom_type_scat_dispersion_imag
_atom_type_scat_source
C C 0.0033 0.0016 'International Tables Vol C Tables 4.2.6.8 and 6.1.1.4'
H H 0.0000 0.0000 'International Tables Vol C Tables 4.2.6.8 and 6.1.1.4'
Cl Cl 0.1484 0.1585 'International Tables Vol C Tables 4.2.6.8 and 6.1.1.4'
Zr Zr -2.9673 0.5597 'International Tables Vol C Tables 4.2.6.8 and 6.1.1.4'

loop_
_geom_angle_atom_site_label_1
_geom_angle_atom_site_label_2
_geom_angle_atom_site_label_3
_geom_angle
Cl2 Zr1 C3 133.76(13)
Cl2 Zr1 Cl1 95.95(4)
C3 Zr1 Cl1 90.63(13)
Cl2 Zr1 C13 135.59(12)
C3 Zr1 C13 86.08(17)
Cl1 Zr1 C13 103.36(12)
Cl2 Zr1 C9 107.99(13)
C3 Zr1 C9 100.61(18)
Cl1 Zr1 C9 132.15(13)
C13 Zr1 C9 33.10(16)
Cl2 Zr1 C12 119.90(13)
C3 Zr1 C12 106.27(17)
Cl1 Zr1 C12 78.22(13)
C13 Zr1 C12 32.25(16)
C9 Zr1 C12 53.95(17)
Cl2 Zr1 C2 124.65(12)
C3 Zr1 C2 32.57(17)
Cl1 Zr1 C2 122.94(12)
C13 Zr1 C2 75.98(16)
C9 Zr1 C2 75.52(17)
C12 Zr1 C2 106.50(17)
Cl2 Zr1 C10 81.50(13)
C3 Zr1 C10 133.14(19)
Cl1 Zr1 C10 119.37(13)
C13 Zr1 C10 54.15(17)
C9 Zr1 C10 32.53(17)
C12 Zr1 C10 53.70(18)
C2 Zr1 C10 106.04(18)
Cl2 Zr1 C11 88.12(13)
C3 Zr1 C11 137.97(18)
Cl1 Zr1 C11 87.61(14)
C13 Zr1 C11 53.80(17)
C9 Zr1 C11 53.63(18)
C12 Zr1 C11 32.59(17)
C2 Zr1 C11 126.98(17)
C10 Zr1 C11 32.03(18)
Cl2 Zr1 C4 104.69(12)
C3 Zr1 C4 33.17(16)
Cl1 Zr1 C4 76.81(12)
C13 Zr1 C4 118.42(17)
C9 Zr1 C4 131.83(18)
C12 Zr1 C4 130.50(17)
C2 Zr1 C4 56.82(17)
C10 Zr1 C4 162.45(18)
C11 Zr1 C4 160.63(18)
Cl2 Zr1 C1 93.80(11)
C3 Zr1 C1 56.28(16)
Cl1 Zr1 C1 140.47(11)
C13 Zr1 C1 95.86(16)
C9 Zr1 C1 79.65(17)
C12 Zr1 C1 127.96(16)
C2 Zr1 C1 31.09(15)
C10 Zr1 C1 99.92(17)
C11 Zr1 C1 130.99(17)
C4 Zr1 C1 63.66(16)
Cl2 Zr1 C5 79.47(11)
C3 Zr1 C5 54.46(16)
Cl1 Zr1 C5 93.01(11)
C13 Zr1 C5 137.58(16)
C9 Zr1 C5 131.13(17)
C12 Zr1 C5 159.17(17)
C2 Zr1 C5 62.41(16)
C10 Zr1 C5 143.88(16)
C11 Zr1 C5 167.57(17)
C4 Zr1 C5 28.83(15)
C1 Zr1 C5 51.49(15)
Cl2A Zr2 Cl1A 97.13(5)
Cl2A Zr2 C3A 133.28(14)
Cl1A Zr2 C3A 89.03(15)
Cl2A Zr2 C10A 82.00(14)
Cl1A Zr2 C10A 123.21(13)
C3A Zr2 C10A 131.5(2)
Cl2A Zr2 C13A 135.10(14)
Cl1A Zr2 C13A 100.08(13)
C3A Zr2 C13A 88.3(2)
C10A Zr2 C13A 53.96(19)
Cl2A Zr2 C9A 110.29(14)
Cl1A Zr2 C9A 130.61(13)
C3A Zr2 C9A 99.6(2)
C10A Zr2 C9A 32.16(18)
C13A Zr2 C9A 32.88(17)
Cl2A Zr2 C11A 85.14(13)
Cl1A Zr2 C11A 90.55(13)
C3A Zr2 C11A 141.28(19)
C10A Zr2 C11A 32.65(17)
C13A Zr2 C11A 53.72(18)
C9A Zr2 C11A 53.64(18)
Cl2A Zr2 C12A 116.02(13)
Cl1A Zr2 C12A 77.39(13)
C3A Zr2 C12A 110.54(18)
C10A Zr2 C12A 54.06(18)
C13A Zr2 C12A 32.34(17)
C9A Zr2 C12A 53.94(18)
C11A Zr2 C12A 32.52(17)
Cl2A Zr2 C2A 125.79(14)
Cl1A Zr2 C2A 120.90(15)
C3A Zr2 C2A 32.4(2)
C10A Zr2 C2A 103.25(19)
C13A Zr2 C2A 78.06(18)
C9A Zr2 C2A 74.43(19)
C11A Zr2 C2A 127.16(19)
C12A Zr2 C2A 109.40(18)
Cl2A Zr2 C4A 104.00(15)
Cl1A Zr2 C4A 76.82(14)
C3A Zr2 C4A 32.8(2)
C10A Zr2 C4A 158.74(19)
C13A Zr2 C4A 120.2(2)
C9A Zr2 C4A 130.5(2)
C11A Zr2 C4A 165.12(18)
C12A Zr2 C4A 134.40(18)
C2A Zr2 C4A 56.5(2)
Cl2A Zr2 C1A 94.99(12)
Cl1A Zr2 C1A 140.39(12)
C3A Zr2 C1A 56.21(18)
C10A Zr2 C1A 95.75(17)
C13A Zr2 C1A 97.43(17)
C9A Zr2 C1A 78.51(17)
C11A Zr2 C1A 128.05(17)
C12A Zr2 C1A 129.14(17)
C2A Zr2 C1A 31.21(16)
C4A Zr2 C1A 63.67(18)
Cl2A Zr2 C5A 78.90(12)
Cl1A Zr2 C5A 94.08(11)
C3A Zr2 C5A 54.43(18)
C10A Zr2 C5A 139.89(16)
C13A Zr2 C5A 139.91(18)
C9A Zr2 C5A 130.24(17)
C11A Zr2 C5A 163.82(17)
C12A Zr2 C5A 163.35(17)
C2A Zr2 C5A 62.58(18)
C4A Zr2 C5A 29.00(16)
C1A Zr2 C5A 51.75(16)
C2 C1 C6 118.9(4)
C2 C1 Zr1 69.7(3)
C6 C1 Zr1 102.2(3)
C2 C1 H1 116(4)
C6 C1 H1 122(4)
Zr1 C1 H1 113(4)
C2A C1A C6A 119.4(5)
C2A C1A Zr2 71.1(3)
C6A C1A Zr2 102.4(3)
C2A C1A H1A 112(4)
C6A C1A H1A 121(4)
Zr2 C1A H1A 120(4)
C1 C2 C3 120.0(5)
C1 C2 Zr1 79.2(3)
C3 C2 Zr1 71.6(3)
C1 C2 H2 118(3)
C3 C2 H2 120(3)
Zr1 C2 H2 109(3)
C1A C2A C3A 119.4(5)
C1A C2A Zr2 77.7(3)
C3A C2A Zr2 72.2(3)
C1A C2A H2A 135(4)
C3A C2A H2A 105(4)
Zr2 C2A H2A 122(4)
C2 C3 C4 117.0(5)
C2 C3 Zr1 75.8(3)
C4 C3 Zr1 77.4(3)
C2 C3 H3 116(4)
C4 C3 H3 127(4)
Zr1 C3 H3 115(4)
C2A C3A C4A 117.2(5)
C2A C3A Zr2 75.4(3)
C4A C3A Zr2 77.1(3)
C2A C3A H3A 127(4)
C4A C3A H3A 115(4)
Zr2 C3A H3A 119(4)
C5 C4 C3 120.4(5)
C5 C4 Zr1 84.8(3)
C3 C4 Zr1 69.4(3)
C5 C4 H4 120(3)
C3 C4 H4 119(3)
Zr1 C4 H4 108(3)
C5A C4A C3A 120.7(5)
C5A C4A Zr2 84.1(3)
C3A C4A Zr2 70.1(3)
C5A C4A H4A 118(4)
C3A C4A H4A 121(4)
Zr2 C4A H4A 110(4)
C4 C5 C6 121.7(5)
C4 C5 Zr1 66.4(3)
C6 C5 Zr1 96.0(3)
C4 C5 H5 129(4)
C6 C5 H5 109(4)
Zr1 C5 H5 117(4)
C4A C5A C6A 121.4(5)
C4A C5A Zr2 66.9(3)
C6A C5A Zr2 95.2(3)
C4A C5A H5A 126(4)
C6A C5A H5A 111(4)
Zr2 C5A H5A 119(4)
C5 C6 C1 103.4(4)
C5 C6 C8 110.0(5)
C1 C6 C8 109.7(4)
C5 C6 C7 112.8(4)
C1 C6 C7 111.8(4)
C8 C6 C7 109.1(4)
C5A C6A C1A 103.0(4)
C5A C6A C7A 112.7(4)
C1A C6A C7A 112.3(4)
C5A C6A C8A 110.4(4)
C1A C6A C8A 110.0(4)
C7A C6A C8A 108.4(4)
C6 C7 H7A 109.5
C6 C7 H7B 109.5
H7A C7 H7B 109.5
C6 C7 H7C 109.5
H7A C7 H7C 109.5
H7B C7 H7C 109.5
C6A C7A H7D 115(3)
C6A C7A H7E 115(3)
H7D C7A H7E 97(4)
C6A C7A H7F 113(4)
H7D C7A H7F 106(5)
H7E C7A H7F 109(5)
C6 C8 H8A 111(4)
C6 C8 H8B 109(3)
H8A C8 H8B 107(5)
C6 C8 H8C 108(5)
H8A C8 H8C 114(6)
H8B C8 H8C 107(6)
C6A C8A H8D 106(3)
C6A C8A H8E 113(4)
H8D C8A H8E 106(5)
C6A C8A H8F 109(4)
H8D C8A H8F 108(5)
H8E C8A H8F 113(6)
C10 C9 C13 107.4(5)
C10 C9 Zr1 74.4(3)
C13 C9 Zr1 73.0(3)
C10 C9 H9 125(4)
C13 C9 H9 127(4)
Zr1 C9 H9 127(4)
C10A C9A C13A 108.2(5)
C10A C9A Zr2 73.9(3)
C13A C9A Zr2 73.5(3)
C10A C9A H9A 135(3)
C13A C9A H9A 116(3)
Zr2 C9A H9A 112(3)
C11 C10 C9 108.2(5)
C11 C10 Zr1 74.0(3)
C9 C10 Zr1 73.1(3)
C11 C10 H10 126(3)
C9 C10 H10 125(3)
Zr1 C10 H10 114(3)
C9A C10A C11A 108.1(5)
C9A C10A Zr2 74.0(3)
C11A C10A Zr2 74.0(3)
C9A C10A H10A 131(4)
C11A C10A H10A 120(4)
Zr2 C10A H10A 113(4)
C10 C11 C12 108.3(5)
C10 C11 Zr1 74.0(3)
C12 C11 Zr1 73.3(3)
C10 C11 H11 131(5)
C12 C11 H11 120(5)
Zr1 C11 H11 119(5)
C12A C11A C10A 108.1(5)
C12A C11A Zr2 74.0(3)
C10A C11A Zr2 73.3(3)
C12A C11A H11A 130(4)
C10A C11A H11A 121(4)
Zr2 C11A H11A 118(4)
C13 C12 C11 108.1(5)
C13 C12 Zr1 73.2(3)
C11 C12 Zr1 74.1(3)
C13 C12 H12 136(3)
C11 C12 H12 115(3)
Zr1 C12 H12 109(3)
C13A C12A C11A 107.7(5)
C13A C12A Zr2 73.3(3)
C11A C12A Zr2 73.5(3)
C13A C12A H12A 130(3)
C11A C12A H12A 121(3)
Zr2 C12A H12A 113(3)
C12 C13 C9 107.9(5)
C12 C13 Zr1 74.6(3)
C9 C13 Zr1 73.9(3)
C12 C13 H13 125(3)
C9 C13 H13 127(3)
Zr1 C13 H13 121(3)
C12A C13A C9A 108.0(5)
C12A C13A Zr2 74.4(3)
C9A C13A Zr2 73.6(3)
C12A C13A H13A 128(4)
C9A C13A H13A 124(4)
Zr2 C13A H13A 114(4)

loop_
_geom_bond_atom_site_label_1
_geom_bond_atom_site_label_2
_geom_bond_distance
Zr1 Cl2 2.4471(11)
Zr1 C3 2.459(5)
Zr1 Cl1 2.4657(12)
Zr1 C13 2.485(5)
Zr1 C9 2.496(5)
Zr1 C12 2.503(5)
Zr1 C2 2.513(5)
Zr1 C10 2.513(5)
Zr1 C11 2.513(5)
Zr1 C4 2.564(5)
Zr1 C1 2.632(5)
Zr1 C5 2.787(5)
Zr2 Cl2A 2.4454(12)
Zr2 Cl1A 2.4641(13)
Zr2 C3A 2.484(5)
Zr2 C10A 2.496(5)
Zr2 C13A 2.496(5)
Zr2 C9A 2.497(5)
Zr2 C11A 2.504(5)
Zr2 C12A 2.510(5)
Zr2 C2A 2.525(5)
Zr2 C4A 2.576(6)
Zr2 C1A 2.608(5)
Zr2 C5A 2.785(5)
C1 C2 1.384(6)
C1 C6 1.508(7)
C1 H1 0.88(6)
C1A C2A 1.383(7)
C1A C6A 1.511(7)
C1A H1A 0.87(6)
C2 C3 1.395(7)
C2 H2 1.12(6)
C2A C3A 1.397(8)
C2A H2A 0.84(6)
C3 C4 1.437(7)
C3 H3 0.88(5)
C3A C4A 1.432(9)
C3A H3A 0.97(6)
C4 C5 1.349(7)
C4 H4 0.86(5)
C4A C5A 1.357(7)
C4A H4A 0.84(5)
C5 C6 1.497(7)
C5 H5 0.80(5)
C5A C6A 1.503(7)
C5A H5A 0.97(7)
C6 C8 1.540(7)
C6 C7 1.542(7)
C6A C7A 1.523(7)
C6A C8A 1.540(7)
C7 H7A 0.9800
C7 H7B 0.9800
C7 H7C 0.9800
C7A H7D 0.97(5)
C7A H7E 0.97(5)
C7A H7F 1.00(7)
C8 H8A 0.95(7)
C8 H8B 1.02(6)
C8 H8C 0.90(7)
C8A H8D 1.20(8)
C8A H8E 0.99(7)
C8A H8F 0.99(7)
C9 C10 1.403(8)
C9 C13 1.419(7)
C9 H9 0.83(6)
C9A C10A 1.383(8)
C9A C13A 1.413(7)
C9A H9A 1.01(6)
C10 C11 1.386(8)
C10 H10 0.97(6)
C10A C11A 1.406(7)
C10A H10A 0.92(6)
C11 C12 1.408(8)
C11 H11 0.77(6)
C11A C12A 1.404(7)
C11A H11A 0.76(5)
C12 C13 1.385(7)
C12 H12 0.96(5)
C12A C13A 1.394(7)
C12A H12A 1.02(5)
C13 H13 0.89(5)
C13A H13A 0.89(5)

loop_
_geom_torsion_atom_site_label_1
_geom_torsion_atom_site_label_2
_geom_torsion_atom_site_label_3
_geom_torsion_atom_site_label_4
_geom_torsion
Cl2 Zr1 C1 C2 -173.3(3)
C3 Zr1 C1 C2 -31.2(3)
Cl1 Zr1 C1 C2 -69.2(3)
C13 Zr1 C1 C2 50.1(3)
C9 Zr1 C1 C2 79.1(3)
C12 Zr1 C1 C2 53.4(4)
C10 Zr1 C1 C2 104.7(3)
C11 Zr1 C1 C2 95.9(3)
C4 Zr1 C1 C2 -68.8(3)
C5 Zr1 C1 C2 -100.0(3)
Cl2 Zr1 C1 C6 -56.7(3)
C3 Zr1 C1 C6 85.4(3)
Cl1 Zr1 C1 C6 47.4(4)
C13 Zr1 C1 C6 166.7(3)
C9 Zr1 C1 C6 -164.3(3)
C12 Zr1 C1 C6 170.0(3)
C2 Zr1 C1 C6 116.6(4)
C10 Zr1 C1 C6 -138.8(3)
C11 Zr1 C1 C6 -147.6(3)
C4 Zr1 C1 C6 47.8(3)
C5 Zr1 C1 C6 16.6(3)
Cl2A Zr2 C1A C2A 171.4(3)
Cl1A Zr2 C1A C2A 63.9(4)
C3A Zr2 C1A C2A 31.1(3)
C10A Zr2 C1A C2A -106.2(4)
C13A Zr2 C1A C2A -51.8(4)
C9A Zr2 C1A C2A -78.9(4)
C11A Zr2 C1A C2A -100.9(4)
C12A Zr2 C1A C2A -58.9(4)
C4A Zr2 C1A C2A 68.2(4)
C5A Zr2 C1A C2A 99.8(4)
Cl2A Zr2 C1A C6A 54.3(3)
Cl1A Zr2 C1A C6A -53.2(4)
C3A Zr2 C1A C6A -86.0(3)
C10A Zr2 C1A C6A 136.8(3)
C13A Zr2 C1A C6A -168.9(3)
C9A Zr2 C1A C6A 164.1(3)
C11A Zr2 C1A C6A 142.1(3)
C12A Zr2 C1A C6A -176.0(3)
C2A Zr2 C1A C6A -117.1(5)
C4A Zr2 C1A C6A -48.8(3)
C5A Zr2 C1A C6A -17.3(3)
C6 C1 C2 C3 -31.7(7)
Zr1 C1 C2 C3 61.3(4)
C6 C1 C2 Zr1 -93.0(4)
Cl2 Zr1 C2 C1 8.1(3)
C3 Zr1 C2 C1 126.8(5)
Cl1 Zr1 C2 C1 134.8(3)
C13 Zr1 C2 C1 -128.1(3)
C9 Zr1 C2 C1 -94.0(3)
C12 Zr1 C2 C1 -138.7(3)
C10 Zr1 C2 C1 -82.6(3)
C11 Zr1 C2 C1 -110.0(3)
C4 Zr1 C2 C1 93.3(3)
C5 Zr1 C2 C1 60.4(3)
Cl2 Zr1 C2 C3 -118.7(3)
Cl1 Zr1 C2 C3 8.1(3)
C13 Zr1 C2 C3 105.1(3)
C9 Zr1 C2 C3 139.3(3)
C12 Zr1 C2 C3 94.5(3)
C10 Zr1 C2 C3 150.7(3)
C11 Zr1 C2 C3 123.3(3)
C4 Zr1 C2 C3 -33.5(3)
C1 Zr1 C2 C3 -126.8(5)
C5 Zr1 C2 C3 -66.4(3)
C6A C1A C2A C3A 32.8(7)
Zr2 C1A C2A C3A -61.1(5)
C6A C1A C2A Zr2 93.9(4)
Cl2A Zr2 C2A C1A -10.6(4)
Cl1A Zr2 C2A C1A -138.1(3)
C3A Zr2 C2A C1A -126.8(5)
C10A Zr2 C2A C1A 79.1(4)
C13A Zr2 C2A C1A 127.2(4)
C9A Zr2 C2A C1A 93.5(4)
C11A Zr2 C2A C1A 104.0(4)
C12A Zr2 C2A C1A 135.2(3)
C4A Zr2 C2A C1A -93.7(4)
C5A Zr2 C2A C1A -60.7(3)
Cl2A Zr2 C2A C3A 116.2(3)
Cl1A Zr2 C2A C3A -11.4(4)
C10A Zr2 C2A C3A -154.2(3)
C13A Zr2 C2A C3A -106.1(4)
C9A Zr2 C2A C3A -139.8(4)
C11A Zr2 C2A C3A -129.3(3)
C12A Zr2 C2A C3A -98.0(4)
C4A Zr2 C2A C3A 33.0(3)
C1A Zr2 C2A C3A 126.8(5)
C5A Zr2 C2A C3A 66.1(3)
C1 C2 C3 C4 2.3(7)
Zr1 C2 C3 C4 67.6(4)
C1 C2 C3 Zr1 -65.2(4)
Cl2 Zr1 C3 C2 87.9(3)
Cl1 Zr1 C3 C2 -173.2(3)
C13 Zr1 C3 C2 -69.9(3)
C9 Zr1 C3 C2 -40.0(3)
C12 Zr1 C3 C2 -95.3(3)
C10 Zr1 C3 C2 -40.2(4)
C11 Zr1 C3 C2 -86.1(4)
C4 Zr1 C3 C2 122.5(5)
C1 Zr1 C3 C2 29.8(3)
C5 Zr1 C3 C2 93.5(3)
Cl2 Zr1 C3 C4 -34.6(4)
Cl1 Zr1 C3 C4 64.3(3)
C13 Zr1 C3 C4 167.6(3)
C9 Zr1 C3 C4 -162.5(3)
C12 Zr1 C3 C4 142.2(3)
C2 Zr1 C3 C4 -122.5(5)
C10 Zr1 C3 C4 -162.7(3)
C11 Zr1 C3 C4 151.4(3)
C1 Zr1 C3 C4 -92.6(3)
C5 Zr1 C3 C4 -29.0(3)
C1A C2A C3A C4A -2.9(8)
Zr2 C2A C3A C4A -66.9(5)
C1A C2A C3A Zr2 64.0(5)
Cl2A Zr2 C3A C2A -90.9(4)
Cl1A Zr2 C3A C2A 170.2(3)
C10A Zr2 C3A C2A 34.5(4)
C13A Zr2 C3A C2A 70.1(3)
C9A Zr2 C3A C2A 39.1(4)
C11A Zr2 C3A C2A 80.6(4)
C12A Zr2 C3A C2A 94.1(3)
C4A Zr2 C3A C2A -123.0(5)
C1A Zr2 C3A C2A -30.0(3)
C5A Zr2 C3A C2A -94.0(4)
Cl2A Zr2 C3A C4A 32.1(4)
Cl1A Zr2 C3A C4A -66.8(3)
C10A Zr2 C3A C4A 157.5(3)
C13A Zr2 C3A C4A -166.9(3)
C9A Zr2 C3A C4A 162.1(3)
C11A Zr2 C3A C4A -156.4(3)
C12A Zr2 C3A C4A -142.9(3)
C2A Zr2 C3A C4A 123.0(5)
C1A Zr2 C3A C4A 93.0(3)
C5A Zr2 C3A C4A 29.0(3)
C2 C3 C4 C5 3.9(7)
Zr1 C3 C4 C5 70.6(4)
C2 C3 C4 Zr1 -66.7(4)
Cl2 Zr1 C4 C5 29.7(3)
C3 Zr1 C4 C5 -125.2(5)
Cl1 Zr1 C4 C5 122.5(3)
C13 Zr1 C4 C5 -139.2(3)
C9 Zr1 C4 C5 -101.8(4)
C12 Zr1 C4 C5 -175.9(3)
C2 Zr1 C4 C5 -92.3(4)
C10 Zr1 C4 C5 -79.1(7)
C11 Zr1 C4 C5 159.8(5)
C1 Zr1 C4 C5 -57.2(3)
Cl2 Zr1 C4 C3 154.9(3)
Cl1 Zr1 C4 C3 -112.3(3)
C13 Zr1 C4 C3 -14.1(4)
C9 Zr1 C4 C3 23.4(4)
C12 Zr1 C4 C3 -50.7(4)
C2 Zr1 C4 C3 32.9(3)
C10 Zr1 C4 C3 46.1(7)
C11 Zr1 C4 C3 -75.0(6)
C1 Zr1 C4 C3 68.0(3)
C5 Zr1 C4 C3 125.2(5)
C2A C3A C4A C5A -4.0(8)
Zr2 C3A C4A C5A -70.0(5)
C2A C3A C4A Zr2 65.9(4)
Cl2A Zr2 C4A C5A -30.8(4)
Cl1A Zr2 C4A C5A -125.0(4)
C3A Zr2 C4A C5A 125.7(5)
C10A Zr2 C4A C5A 73.4(7)
C13A Zr2 C4A C5A 140.9(4)
C9A Zr2 C4A C5A 102.3(4)
C11A Zr2 C4A C5A -157.6(6)
C12A Zr2 C4A C5A 177.9(3)
C2A Zr2 C4A C5A 93.1(4)
C1A Zr2 C4A C5A 57.9(4)
Cl2A Zr2 C4A C3A -156.5(3)
Cl1A Zr2 C4A C3A 109.3(3)
C10A Zr2 C4A C3A -52.3(7)
C13A Zr2 C4A C3A 15.2(4)
C9A Zr2 C4A C3A -23.4(4)
C11A Zr2 C4A C3A 76.8(9)
C12A Zr2 C4A C3A 52.2(4)
C2A Zr2 C4A C3A -32.6(3)
C1A Zr2 C4A C3A -67.8(3)
C5A Zr2 C4A C3A -125.7(5)
C3 C4 C5 C6 19.7(7)
Zr1 C4 C5 C6 82.1(4)
C3 C4 C5 Zr1 -62.5(4)
Cl2 Zr1 C5 C4 -150.8(3)
C3 Zr1 C5 C4 33.3(3)
Cl1 Zr1 C5 C4 -55.3(3)
C13 Zr1 C5 C4 58.3(4)
C9 Zr1 C5 C4 104.5(4)
C12 Zr1 C5 C4 8.8(6)
C2 Zr1 C5 C4 70.6(3)
C10 Zr1 C5 C4 149.9(4)
C11 Zr1 C5 C4 -147.8(7)
C1 Zr1 C5 C4 105.7(4)
Cl2 Zr1 C5 C6 87.1(3)
C3 Zr1 C5 C6 -88.7(3)
Cl1 Zr1 C5 C6 -177.4(3)
C13 Zr1 C5 C6 -63.7(4)
C9 Zr1 C5 C6 -17.6(4)
C12 Zr1 C5 C6 -113.2(5)
C2 Zr1 C5 C6 -51.4(3)
C10 Zr1 C5 C6 27.8(5)
C11 Zr1 C5 C6 90.1(8)
C4 Zr1 C5 C6 -122.1(5)
C1 Zr1 C5 C6 -16.4(3)
C3A C4A C5A C6A -19.1(8)
Zr2 C4A C5A C6A -81.7(5)
C3A C4A C5A Zr2 62.6(5)
Cl2A Zr2 C5A C4A 149.6(4)
Cl1A Zr2 C5A C4A 53.1(4)
C3A Zr2 C5A C4A -32.8(4)
C10A Zr2 C5A C4A -147.4(4)
C13A Zr2 C5A C4A -57.8(5)
C9A Zr2 C5A C4A -103.1(4)
C11A Zr2 C5A C4A 159.4(6)
C12A Zr2 C5A C4A -5.2(8)
C2A Zr2 C5A C4A -69.8(4)
C1A Zr2 C5A C4A -104.9(4)
Cl2A Zr2 C5A C6A -88.5(3)
Cl1A Zr2 C5A C6A 175.1(3)
C3A Zr2 C5A C6A 89.2(4)
C10A Zr2 C5A C6A -25.4(5)
C13A Zr2 C5A C6A 64.2(4)
C9A Zr2 C5A C6A 18.8(4)
C11A Zr2 C5A C6A -78.6(7)
C12A Zr2 C5A C6A 116.8(6)
C2A Zr2 C5A C6A 52.2(3)
C4A Zr2 C5A C6A 122.0(5)
C1A Zr2 C5A C6A 17.1(3)
C4 C5 C6 C1 -42.5(6)
Zr1 C5 C6 C1 23.4(4)
C4 C5 C6 C8 74.6(6)
Zr1 C5 C6 C8 140.4(4)
C4 C5 C6 C7 -163.4(4)
Zr1 C5 C6 C7 -97.6(4)
C2 C1 C6 C5 48.0(6)
Zr1 C1 C6 C5 -25.3(4)
C2 C1 C6 C8 -69.3(6)
Zr1 C1 C6 C8 -142.6(4)
C2 C1 C6 C7 169.6(4)
Zr1 C1 C6 C7 96.3(4)
C4A C5A C6A C1A 42.0(6)
Zr2 C5A C6A C1A -24.1(4)
C4A C5A C6A C7A 163.3(5)
Zr2 C5A C6A C7A 97.2(4)
C4A C5A C6A C8A -75.3(6)
Zr2 C5A C6A C8A -141.4(4)
C2A C1A C6A C5A -48.8(6)
Zr2 C1A C6A C5A 26.4(4)
C2A C1A C6A C7A -170.3(5)
Zr2 C1A C6A C7A -95.2(4)
C2A C1A C6A C8A 68.9(6)
Zr2 C1A C6A C8A 144.0(4)
Cl2 Zr1 C9 C10 37.1(3)
C3 Zr1 C9 C10 -179.7(3)
Cl1 Zr1 C9 C10 -79.1(3)
C13 Zr1 C9 C10 -114.2(5)
C12 Zr1 C9 C10 -77.3(3)
C2 Zr1 C9 C10 159.3(3)
C11 Zr1 C9 C10 -36.6(3)
C4 Zr1 C9 C10 167.5(3)
C1 Zr1 C9 C10 127.7(3)
C5 Zr1 C9 C10 128.7(3)
Cl2 Zr1 C9 C13 151.3(3)
C3 Zr1 C9 C13 -65.5(3)
Cl1 Zr1 C9 C13 35.1(4)
C12 Zr1 C9 C13 37.0(3)
C2 Zr1 C9 C13 -86.5(3)
C10 Zr1 C9 C13 114.2(5)
C11 Zr1 C9 C13 77.7(3)
C4 Zr1 C9 C13 -78.3(4)
C1 Zr1 C9 C13 -118.0(3)
C5 Zr1 C9 C13 -117.1(3)
Cl2A Zr2 C9A C10A -29.9(3)
Cl1A Zr2 C9A C10A 89.5(3)
C3A Zr2 C9A C10A -173.4(3)
C13A Zr2 C9A C10A 115.1(5)
C11A Zr2 C9A C10A 37.5(3)
C12A Zr2 C9A C10A 78.1(4)
C2A Zr2 C9A C10A -152.9(4)
C4A Zr2 C9A C10A -160.8(3)
C1A Zr2 C9A C10A -121.0(3)
C5A Zr2 C9A C10A -122.4(3)
Cl2A Zr2 C9A C13A -145.0(3)
Cl1A Zr2 C9A C13A -25.6(4)
C3A Zr2 C9A C13A 71.5(3)
C10A Zr2 C9A C13A -115.1(5)
C11A Zr2 C9A C13A -77.6(3)
C12A Zr2 C9A C13A -37.0(3)
C2A Zr2 C9A C13A 92.0(3)
C4A Zr2 C9A C13A 84.1(4)
C1A Zr2 C9A C13A 123.9(3)
C5A Zr2 C9A C13A 122.5(3)
C13 C9 C10 C11 0.1(6)
Zr1 C9 C10 C11 66.2(4)
C13 C9 C10 Zr1 -66.1(3)
Cl2 Zr1 C10 C11 100.2(3)
C3 Zr1 C10 C11 -114.9(4)
Cl1 Zr1 C10 C11 8.1(4)
C13 Zr1 C10 C11 -77.4(3)
C9 Zr1 C10 C11 -115.3(5)
C12 Zr1 C10 C11 -37.2(3)
C2 Zr1 C10 C11 -136.1(3)
C4 Zr1 C10 C11 -147.6(5)
C1 Zr1 C10 C11 -167.4(3)
C5 Zr1 C10 C11 158.9(3)
Cl2 Zr1 C10 C9 -144.6(3)
C3 Zr1 C10 C9 0.4(4)
Cl1 Zr1 C10 C9 123.3(3)
C13 Zr1 C10 C9 37.9(3)
C12 Zr1 C10 C9 78.1(3)
C2 Zr1 C10 C9 -20.8(4)
C11 Zr1 C10 C9 115.3(5)
C4 Zr1 C10 C9 -32.4(7)
C1 Zr1 C10 C9 -52.2(3)
C5 Zr1 C10 C9 -85.8(4)
C13A C9A C10A C11A -0.7(6)
Zr2 C9A C10A C11A -66.7(4)
C13A C9A C10A Zr2 66.0(4)
Cl2A Zr2 C10A C9A 151.8(3)
Cl1A Zr2 C10A C9A -114.9(3)
C3A Zr2 C10A C9A 8.7(4)
C13A Zr2 C10A C9A -37.4(3)
C11A Zr2 C10A C9A -114.7(5)
C12A Zr2 C10A C9A -77.7(4)
C2A Zr2 C10A C9A 26.8(4)
C4A Zr2 C10A C9A 43.6(7)
C1A Zr2 C10A C9A 57.6(3)
C5A Zr2 C10A C9A 89.8(4)
Cl2A Zr2 C10A C11A -93.5(3)
Cl1A Zr2 C10A C11A -0.2(4)
C3A Zr2 C10A C11A 123.4(3)
C13A Zr2 C10A C11A 77.2(3)
C9A Zr2 C10A C11A 114.7(5)
C12A Zr2 C10A C11A 37.0(3)
C2A Zr2 C10A C11A 141.5(3)
C4A Zr2 C10A C11A 158.3(5)
C1A Zr2 C10A C11A 172.3(3)
C5A Zr2 C10A C11A -155.6(3)
C9 C10 C11 C12 0.2(6)
Zr1 C10 C11 C12 65.8(4)
C9 C10 C11 Zr1 -65.6(4)
Cl2 Zr1 C11 C10 -76.9(3)
C3 Zr1 C11 C10 98.8(4)
Cl1 Zr1 C11 C10 -173.0(3)
C13 Zr1 C11 C10 78.5(4)
C9 Zr1 C11 C10 37.2(3)
C12 Zr1 C11 C10 115.3(5)
C2 Zr1 C11 C10 56.5(4)
C4 Zr1 C11 C10 150.9(5)
C1 Zr1 C11 C10 16.5(4)
C5 Zr1 C11 C10 -79.8(9)
Cl2 Zr1 C11 C12 167.8(3)
C3 Zr1 C11 C12 -16.6(5)
Cl1 Zr1 C11 C12 71.7(3)
C13 Zr1 C11 C12 -36.8(3)
C9 Zr1 C11 C12 -78.2(3)
C2 Zr1 C11 C12 -58.8(4)
C10 Zr1 C11 C12 -115.3(5)
C4 Zr1 C11 C12 35.5(7)
C1 Zr1 C11 C12 -98.8(3)
C5 Zr1 C11 C12 164.8(7)
C9A C10A C11A C12A 0.4(6)
Zr2 C10A C11A C12A -66.3(4)
C9A C10A C11A Zr2 66.7(4)
Cl2A Zr2 C11A C12A -162.2(3)
Cl1A Zr2 C11A C12A -65.1(3)
C3A Zr2 C11A C12A 24.1(5)
C10A Zr2 C11A C12A 115.1(5)
C13A Zr2 C11A C12A 37.0(3)
C9A Zr2 C11A C12A 78.2(3)
C2A Zr2 C11A C12A 65.6(4)
C4A Zr2 C11A C12A -33.5(9)
C1A Zr2 C11A C12A 105.3(3)
C5A Zr2 C11A C12A -171.9(5)
Cl2A Zr2 C11A C10A 82.7(3)
Cl1A Zr2 C11A C10A 179.8(3)
C3A Zr2 C11A C10A -91.0(4)
C13A Zr2 C11A C10A -78.0(4)
C9A Zr2 C11A C10A -36.9(3)
C12A Zr2 C11A C10A -115.1(5)
C2A Zr2 C11A C10A -49.5(4)
C4A Zr2 C11A C10A -148.5(7)
C1A Zr2 C11A C10A -9.8(4)
C5A Zr2 C11A C10A 73.1(7)
C10 C11 C12 C13 -0.4(6)
Zr1 C11 C12 C13 65.8(4)
C10 C11 C12 Zr1 -66.2(4)
Cl2 Zr1 C12 C13 -129.3(3)
C3 Zr1 C12 C13 53.4(3)
Cl1 Zr1 C12 C13 140.6(3)
C9 Zr1 C12 C13 -38.0(3)
C2 Zr1 C12 C13 19.4(3)
C10 Zr1 C12 C13 -78.6(3)
C11 Zr1 C12 C13 -115.1(5)
C4 Zr1 C12 C13 79.6(4)
C1 Zr1 C12 C13 -6.2(4)
C5 Zr1 C12 C13 74.0(6)
Cl2 Zr1 C12 C11 -14.2(4)
C3 Zr1 C12 C11 168.5(3)
Cl1 Zr1 C12 C11 -104.3(3)
C13 Zr1 C12 C11 115.1(5)
C9 Zr1 C12 C11 77.1(3)
C2 Zr1 C12 C11 134.5(3)
C10 Zr1 C12 C11 36.5(3)
C4 Zr1 C12 C11 -165.3(3)
C1 Zr1 C12 C11 108.9(3)
C5 Zr1 C12 C11 -170.9(4)
C10A C11A C12A C13A 0.1(6)
Zr2 C11A C12A C13A -65.9(4)
C10A C11A C12A Zr2 65.9(4)
Cl2A Zr2 C12A C13A 134.6(3)
Cl1A Zr2 C12A C13A -133.5(3)
C3A Zr2 C12A C13A -49.4(4)
C10A Zr2 C12A C13A 77.7(4)
C9A Zr2 C12A C13A 37.6(3)
C11A Zr2 C12A C13A 114.8(5)
C2A Zr2 C12A C13A -14.9(4)
C4A Zr2 C12A C13A -76.6(4)
C1A Zr2 C12A C13A 13.2(4)
C5A Zr2 C12A C13A -73.1(7)
Cl2A Zr2 C12A C11A 19.8(4)
Cl1A Zr2 C12A C11A 111.7(3)
C3A Zr2 C12A C11A -164.2(3)
C10A Zr2 C12A C11A -37.1(3)
C13A Zr2 C12A C11A -114.8(5)
C9A Zr2 C12A C11A -77.2(4)
C2A Zr2 C12A C11A -129.7(3)
C4A Zr2 C12A C11A 168.6(3)
C1A Zr2 C12A C11A -101.6(3)
C5A Zr2 C12A C11A 172.1(5)
C11 C12 C13 C9 0.5(6)
Zr1 C12 C13 C9 66.9(3)
C11 C12 C13 Zr1 -66.4(4)
C10 C9 C13 C12 -0.4(6)
Zr1 C9 C13 C12 -67.4(3)
C10 C9 C13 Zr1 67.0(4)
Cl2 Zr1 C13 C12 73.6(4)
C3 Zr1 C13 C12 -129.4(3)
Cl1 Zr1 C13 C12 -39.7(3)
C9 Zr1 C13 C12 114.3(5)
C2 Zr1 C13 C12 -160.8(3)
C10 Zr1 C13 C12 77.1(3)
C11 Zr1 C13 C12 37.2(3)
C4 Zr1 C13 C12 -121.7(3)
C1 Zr1 C13 C12 175.1(3)
C5 Zr1 C13 C12 -149.6(3)
Cl2 Zr1 C13 C9 -40.7(4)
C3 Zr1 C13 C9 116.3(3)
Cl1 Zr1 C13 C9 -154.0(3)
C12 Zr1 C13 C9 -114.3(5)
C2 Zr1 C13 C9 84.9(3)
C10 Zr1 C13 C9 -37.2(3)
C11 Zr1 C13 C9 -77.1(3)
C4 Zr1 C13 C9 123.9(3)
C1 Zr1 C13 C9 60.8(3)
C5 Zr1 C13 C9 96.1(4)
C11A C12A C13A C9A -0.5(6)
Zr2 C12A C13A C9A -66.5(4)
C11A C12A C13A Zr2 66.0(4)
C10A C9A C13A C12A 0.7(6)
Zr2 C9A C13A C12A 67.0(4)
C10A C9A C13A Zr2 -66.3(4)
Cl2A Zr2 C13A C12A -65.0(4)
Cl1A Zr2 C13A C12A 45.9(3)
C3A Zr2 C13A C12A 134.7(4)
C10A Zr2 C13A C12A -78.0(4)
C9A Zr2 C13A C12A -114.6(5)
C11A Zr2 C13A C12A -37.3(3)
C2A Zr2 C13A C12A 165.6(4)
C4A Zr2 C13A C12A 126.5(3)
C1A Zr2 C13A C12A -169.7(3)
C5A Zr2 C13A C12A 154.8(3)
Cl2A Zr2 C13A C9A 49.6(4)
Cl1A Zr2 C13A C9A 160.6(3)
C3A Zr2 C13A C9A -110.7(3)
C10A Zr2 C13A C9A 36.6(3)
C11A Zr2 C13A C9A 77.3(4)
C12A Zr2 C13A C9A 114.6(5)
C2A Zr2 C13A C9A -79.7(3)
C4A Zr2 C13A C9A -118.9(3)
C1A Zr2 C13A C9A -55.1(3)
C5A Zr2 C13A C9A -90.6(4)
